data_8100156
loop_
_publ_author_name
'Armbr\"uster, Marc'
'Grin, Yuri'

_publ_section_title
;
Refinement of the crystal structures of titanium diantimonide, TiSb~2~, 
and vanadium diantimonide, V~0.96~Sb~2~
;
_journal_issue 3
_journal_name_full 'Zeitschrift f\"ur Kristallographie - New Crystal Structures'
_journal_page_first 209
_journal_page_last 210
_journal_volume 219
_journal_year 2004
_chemical_formula_analytical TiSb2.0(4)
_chemical_formula_structural TiSb2
_chemical_formula_sum 'Sb2 Ti'
_chemical_formula_weight 291.40
_space_group_IT_number 140
_symmetry_cell_setting tetragonal
_symmetry_space_group_name_Hall '-I 4 2c'
_symmetry_space_group_name_H-M 'I 4/m c m'
_cell_angle_alpha 90.00
_cell_angle_beta 90.00
_cell_angle_gamma 90.00
_cell_formula_units_Z 4
_cell_length_a 6.6528(2)
_cell_length_b 6.6528(2)
_cell_length_c 5.8071(3)
_cell_measurement_temperature 293(2)
_cell_volume 257.02(2)
_diffrn_ambient_temperature 293(2)
_exptl_crystal_density_diffrn 7.531
_exptl_crystal_density_meas 7.52(1)
_cod_database_code 8100156

loop_
_symmetry_equiv_pos_as_xyz
'x, y, z'
'x, -y, -z+1/2'
'-x, -y, z'
'-x, y, -z+1/2'
'y, x, -z+1/2'
'y, -x, z'
'-y, x, z'
'-y, -x, -z+1/2'
'x+1/2, y+1/2, z+1/2'
'x+1/2, -y+1/2, -z+1'
'-x+1/2, -y+1/2, z+1/2'
'-x+1/2, y+1/2, -z+1'
'y+1/2, x+1/2, -z+1'
'y+1/2, -x+1/2, z+1/2'
'-y+1/2, x+1/2, z+1/2'
'-y+1/2, -x+1/2, -z+1'
'-x, -y, -z'
'-x, y, z-1/2'
'x, y, -z'
'x, -y, z-1/2'
'-y, -x, z-1/2'
'-y, x, -z'
'y, -x, -z'
'y, x, z-1/2'
'-x+1/2, -y+1/2, -z+1/2'
'-x+1/2, y+1/2, z'
'x+1/2, y+1/2, -z+1/2'
'x+1/2, -y+1/2, z'
'-y+1/2, -x+1/2, z'
'-y+1/2, x+1/2, -z+1/2'
'y+1/2, -x+1/2, -z+1/2'
'y+1/2, x+1/2, z'

loop_
_atom_site_label
_atom_site_type_symbol
_atom_site_fract_x
_atom_site_fract_y
_atom_site_fract_z
_atom_site_U_iso_or_equiv
_atom_site_adp_type
_atom_site_occupancy
_atom_site_symmetry_multiplicity
_atom_site_Wyckoff_symbol
_atom_site_calc_flag
_atom_site_refinement_flags
_atom_site_disorder_assembly
_atom_site_disorder_group
Sb Sb 0.15159(2) 0.65159(2) 0.0000 0.0050(1) Uani 1 8 h d S . .
Ti Ti 0.0000 0.0000 0.2500 0.0033(2) Uani 1 4 a d S . .

loop_
_atom_site_aniso_label
_atom_site_aniso_U_11
_atom_site_aniso_U_22
_atom_site_aniso_U_33
_atom_site_aniso_U_23
_atom_site_aniso_U_13
_atom_site_aniso_U_12
Sb 0.0039(1) 0.0039(1) 0.0071(2) 0.000 0.000 -0.00030(5)
Ti 0.0031(2) 0.0031(2) 0.0038(3) 0.000 0.000 0.000

loop_
_geom_bond_atom_site_label_1
_geom_bond_atom_site_label_2
_geom_bond_distance
_geom_bond_site_symmetry_2
_geom_bond_publ_flag
Sb Sb 2.8525(5) 17_565 ?
Sb Ti 2.9151(1) 25 ?
Sb Ti 2.9151(1) 17 ?
Sb Ti 2.9151(1) 9_554 ?
Sb Ti 2.9151(1) . ?
Ti Ti 2.9035(2) 17_556 ?
Ti Ti 2.9035(2) 17 ?
Ti Sb 2.9151(1) 25 ?
Ti Sb 2.9151(1) 17 ?
Ti Sb 2.9151(1) 18_556 ?
Ti Sb 2.9151(1) 10_454 ?
Ti Sb 2.9151(1) 26_545 ?
Ti Sb 2.9151(1) 9_445 ?
Ti Sb 2.9151(1) 2 ?
